data_7045157
loop_
_publ_author_name
'Kla\&s, Michaela'
'Krahmer, Jan'
'N\"ather, Christian'
'Tuczek, Felix'

_publ_section_title
;
 Design, synthesis, and evaluation of nickel dipyridylmethane complexes
 for Coordination-Induced Spin State Switching (CISSS).
;
_journal_issue 4
_journal_name_full 'Dalton transactions (Cambridge, England : 2003)'
_journal_page_first 1261
_journal_page_last 1275
_journal_paper_doi 10.1039/c7dt03952b
_journal_volume 47
_journal_year 2018
_chemical_formula_sum 'C32.5 H29.5 N5.5 Ni O5'
_chemical_formula_weight 635.82
_space_group_crystal_system monoclinic
_space_group_IT_number 14
_space_group_name_Hall '-P 2yn'
_space_group_name_H-M_alt 'P 1 21/n 1'
_symmetry_space_group_name_Hall '-P 2yn'
_symmetry_space_group_name_H-M 'P 1 21/n 1'
_atom_sites_solution_hydrogens geom
_audit_creation_method SHELXL-2014
_audit_update_record
;
2017-08-30 deposited with the CCDC.
2017-12-22 downloaded from the CCDC.
;
_cell_angle_alpha 90
_cell_angle_beta 90.183(2)
_cell_angle_gamma 90
_cell_formula_units_Z 4
_cell_length_a 11.4677(2)
_cell_length_b 16.1148(4)
_cell_length_c 15.6428(4)
_cell_measurement_reflns_used 35572
_cell_measurement_temperature 200(2)
_cell_measurement_theta_max 27.899
_cell_measurement_theta_min 1.814
_cell_volume 2890.77(11)
_computing_cell_refinement 'X-Area (STOE, 2008)'
_computing_data_collection 'X-Area (STOE, 2008)'
_computing_data_reduction 'X-Area (STOE, 2008)'
_computing_structure_refinement 'SHELXL-2014 (Sheldrick, 2015)'
_computing_structure_solution 'SHELXT (Sheldrick, 2015)'
_diffrn_ambient_temperature 200(2)
_diffrn_measured_fraction_theta_full 0.997
_diffrn_measured_fraction_theta_max 0.997
_diffrn_measurement_device_type 'STOE IPDS-2'
_diffrn_measurement_method 'Omega scans'
_diffrn_radiation_type MoK\a
_diffrn_radiation_wavelength 0.71073
_diffrn_reflns_av_R_equivalents 0.0317
_diffrn_reflns_av_unetI/netI 0.0205
_diffrn_reflns_Laue_measured_fraction_full 0.997
_diffrn_reflns_Laue_measured_fraction_max 0.997
_diffrn_reflns_limit_h_max 14
_diffrn_reflns_limit_h_min -15
_diffrn_reflns_limit_k_max 21
_diffrn_reflns_limit_k_min -21
_diffrn_reflns_limit_l_max 19
_diffrn_reflns_limit_l_min -20
_diffrn_reflns_number 35572
_diffrn_reflns_point_group_measured_fraction_full 0.997
_diffrn_reflns_point_group_measured_fraction_max 0.997
_diffrn_reflns_theta_full 25.242
_diffrn_reflns_theta_max 27.899
_diffrn_reflns_theta_min 1.814
_exptl_absorpt_coefficient_mu 0.724
_exptl_absorpt_correction_T_max 0.9375
_exptl_absorpt_correction_T_min 0.8554
_exptl_absorpt_correction_type numerical
_exptl_absorpt_process_details 'X-Red and X-Shape (STOE)'
_exptl_crystal_colour 'light blue'
_exptl_crystal_density_diffrn 1.461
_exptl_crystal_description block
_exptl_crystal_F_000 1324
_exptl_crystal_size_max 0.15
_exptl_crystal_size_mid 0.09
_exptl_crystal_size_min 0.05
_refine_diff_density_max 0.492
_refine_diff_density_min -0.413
_refine_diff_density_rms 0.050
_refine_ls_extinction_method none
_refine_ls_goodness_of_fit_ref 1.041
_refine_ls_hydrogen_treatment constr
_refine_ls_matrix_type full
_refine_ls_number_parameters 399
_refine_ls_number_reflns 6890
_refine_ls_number_restraints 0
_refine_ls_restrained_S_all 1.041
_refine_ls_R_factor_all 0.0424
_refine_ls_R_factor_gt 0.0356
_refine_ls_shift/su_max 0.001
_refine_ls_shift/su_mean 0.000
_refine_ls_structure_factor_coef Fsqd
_refine_ls_weighting_details 'w=1/[\s^2^(Fo^2^)+(0.0395P)^2^+1.5578P] where P=(Fo^2^+2Fc^2^)/3'
_refine_ls_weighting_scheme calc
_refine_ls_wR_factor_gt 0.0829
_refine_ls_wR_factor_ref 0.0861
_reflns_Friedel_coverage 0.000
_reflns_number_gt 6048
_reflns_number_total 6890
_reflns_threshold_expression 'I > 2\s(I)'
_cod_data_source_file c7dt03952b2.cif
_cod_data_source_block felix127
_cod_depositor_comments 'Adding full bibliography for 7045155--7045157.cif.'
_cod_original_formula_sum 'C32.50 H29.50 N5.50 Ni O5'
_cod_database_code 7045157
_shelx_space_group_comment
;
The symmetry employed for this shelxl refinement is uniquely defined
by the following loop, which should always be used as a source of
symmetry information in preference to the above space-group names.
They are only intended as comments.
;
_shelxl_version_number 2014-3

loop_
_space_group_symop_operation_xyz
'x, y, z'
'-x+1/2, y+1/2, -z+1/2'
'-x, -y, -z'
'x-1/2, -y-1/2, z-1/2'

loop_
_atom_site_label
_atom_site_type_symbol
_atom_site_fract_x
_atom_site_fract_y
_atom_site_fract_z
_atom_site_U_iso_or_equiv
_atom_site_adp_type
_atom_site_occupancy
_atom_site_site_symmetry_order
_atom_site_calc_flag
_atom_site_refinement_flags_posn
_atom_site_refinement_flags_adp
_atom_site_refinement_flags_occupancy
_atom_site_disorder_assembly
_atom_site_disorder_group
Ni1 Ni 0.59304(2) 0.27893(2) 0.76934(2) 0.02283(7) Uani 1 1 d . . . . .
N1 N 0.66974(11) 0.39237(8) 0.76200(8) 0.0234(3) Uani 1 1 d . . . . .
C1 C 0.78450(14) 0.38528(10) 0.74417(10) 0.0268(3) Uani 1 1 d . . . . .
C2 C 0.85189(15) 0.45364(12) 0.72459(12) 0.0346(4) Uani 1 1 d . . . . .
H2 H 0.9323 0.4475 0.7116 0.042 Uiso 1 1 calc R U . . .
C3 C 0.80041(17) 0.53122(12) 0.72420(13) 0.0384(4) Uani 1 1 d . . . . .
H3 H 0.8449 0.5790 0.7100 0.046 Uiso 1 1 calc R U . . .
C4 C 0.68372(16) 0.53864(10) 0.74459(12) 0.0330(4) Uani 1 1 d . . . . .
H4 H 0.6476 0.5917 0.7459 0.040 Uiso 1 1 calc R U . . .
C5 C 0.61925(14) 0.46725(9) 0.76335(10) 0.0254(3) Uani 1 1 d . . . . .
C6 C 0.49409(14) 0.47823(9) 0.79701(10) 0.0263(3) Uani 1 1 d . . . . .
C7 C 0.40179(14) 0.41063(9) 0.77983(10) 0.0240(3) Uani 1 1 d . . . . .
C8 C 0.28444(15) 0.43419(11) 0.78236(11) 0.0311(3) Uani 1 1 d . . . . .
H8 H 0.2636 0.4908 0.7894 0.037 Uiso 1 1 calc R U . . .
C9 C 0.19934(15) 0.37398(12) 0.77443(12) 0.0342(4) Uani 1 1 d . . . . .
H9 H 0.1193 0.3890 0.7766 0.041 Uiso 1 1 calc R U . . .
C10 C 0.23074(14) 0.29178(11) 0.76325(11) 0.0299(3) Uani 1 1 d . . . . .
H10 H 0.1731 0.2499 0.7570 0.036 Uiso 1 1 calc R U . . .
C11 C 0.34789(13) 0.27225(9) 0.76144(10) 0.0241(3) Uani 1 1 d . . . . .
N2 N 0.43148(11) 0.33071(8) 0.77050(8) 0.0224(3) Uani 1 1 d . . . . .
C12 C 0.83488(14) 0.29804(11) 0.75048(11) 0.0290(3) Uani 1 1 d . . . . .
O1 O 0.94142(11) 0.28992(9) 0.74327(10) 0.0412(3) Uani 1 1 d . . . . .
O2 O 0.76150(10) 0.24040(7) 0.76457(8) 0.0312(3) Uani 1 1 d . . . . .
C13 C 0.39076(14) 0.18300(10) 0.75191(11) 0.0267(3) Uani 1 1 d . . . . .
O3 O 0.49908(10) 0.17196(7) 0.76717(8) 0.0284(2) Uani 1 1 d . . . . .
O4 O 0.31902(12) 0.12983(8) 0.73186(10) 0.0402(3) Uani 1 1 d . . . . .
C14 C 0.50285(17) 0.48865(11) 0.89439(11) 0.0334(4) Uani 1 1 d . . . . .
H14A H 0.5564 0.5343 0.9078 0.050 Uiso 1 1 calc R U . . .
H14B H 0.5322 0.4372 0.9199 0.050 Uiso 1 1 calc R U . . .
H14C H 0.4255 0.5012 0.9176 0.050 Uiso 1 1 calc R U . . .
O5 O 0.44959(11) 0.55557(7) 0.76836(8) 0.0319(3) Uani 1 1 d . . . . .
C15 C 0.42906(18) 0.56156(12) 0.67822(12) 0.0381(4) Uani 1 1 d . . . . .
H15A H 0.5028 0.5544 0.6476 0.057 Uiso 1 1 calc R U . . .
H15B H 0.3961 0.6162 0.6648 0.057 Uiso 1 1 calc R U . . .
H15C H 0.3742 0.5182 0.6605 0.057 Uiso 1 1 calc R U . . .
N21 N 0.58489(12) 0.26871(8) 0.62872(9) 0.0278(3) Uani 1 1 d . . . . .
C21 C 0.65316(17) 0.21290(11) 0.58970(12) 0.0367(4) Uani 1 1 d . . . . .
H21 H 0.7111 0.1852 0.6225 0.044 Uiso 1 1 calc R U . . .
C22 C 0.6428(2) 0.19385(13) 0.50344(13) 0.0441(5) Uani 1 1 d . . . . .
H22 H 0.6942 0.1549 0.4779 0.053 Uiso 1 1 calc R U . . .
C23 C 0.55758(19) 0.23183(13) 0.45521(13) 0.0424(4) Uani 1 1 d . . . . .
H23 H 0.5478 0.2187 0.3964 0.051 Uiso 1 1 calc R U . . .
C24 C 0.48691(18) 0.28932(13) 0.49433(12) 0.0397(4) Uani 1 1 d . . . . .
H24 H 0.4274 0.3170 0.4630 0.048 Uiso 1 1 calc R U . . .
C25 C 0.50404(16) 0.30617(11) 0.58037(11) 0.0337(4) Uani 1 1 d . . . . .
H25 H 0.4556 0.3466 0.6065 0.040 Uiso 1 1 calc R U . . .
N31 N 0.59690(12) 0.27661(8) 0.90624(9) 0.0278(3) Uani 1 1 d . . . . .
C31 C 0.68733(17) 0.30548(12) 0.95194(12) 0.0362(4) Uani 1 1 d . . . . .
H31 H 0.7573 0.3190 0.9227 0.043 Uiso 1 1 calc R U . . .
C32 C 0.6836(2) 0.31653(13) 1.03967(13) 0.0453(5) Uani 1 1 d . . . . .
H32 H 0.7496 0.3373 1.0696 0.054 Uiso 1 1 calc R U . . .
C33 C 0.5829(2) 0.29702(12) 1.08296(13) 0.0440(5) Uani 1 1 d . . . . .
H33 H 0.5772 0.3056 1.1429 0.053 Uiso 1 1 calc R U . . .
C34 C 0.49075(19) 0.26478(13) 1.03731(13) 0.0424(4) Uani 1 1 d . . . . .
H34 H 0.4210 0.2489 1.0655 0.051 Uiso 1 1 calc R U . . .
C35 C 0.50101(16) 0.25573(12) 0.94984(12) 0.0347(4) Uani 1 1 d . . . . .
H35 H 0.4367 0.2335 0.9190 0.042 Uiso 1 1 calc R U . . .
N41 N 0.3008(2) 0.45114(14) 0.48580(15) 0.0664(6) Uani 1 1 d . . . . .
C41 C 0.2158(2) 0.41421(14) 0.52855(16) 0.0539(6) Uani 1 1 d . . . . .
H41 H 0.2167 0.3553 0.5308 0.065 Uiso 1 1 calc R U . . .
C42 C 0.1274(2) 0.45378(15) 0.56948(17) 0.0554(6) Uani 1 1 d . . . . .
H42 H 0.0698 0.4234 0.5998 0.066 Uiso 1 1 calc R U . . .
C43 C 0.1237(2) 0.53902(17) 0.5657(2) 0.0709(8) Uani 1 1 d . . . . .
H43 H 0.0643 0.5696 0.5938 0.085 Uiso 1 1 calc R U . . .
C44 C 0.2108(3) 0.57902(15) 0.5186(2) 0.0755(9) Uani 1 1 d . . . . .
H44 H 0.2114 0.6377 0.5132 0.091 Uiso 1 1 calc R U . . .
C45 C 0.2946(3) 0.53204(18) 0.48097(17) 0.0674(7) Uani 1 1 d . . . . .
H45 H 0.3527 0.5600 0.4488 0.081 Uiso 1 1 calc R U . . .
N51 N 0.8934(2) 0.47402(14) 0.03138(17) 0.0638(6) Uani 0.5 1 d . . P A 1
C51 C 0.8934(2) 0.47402(14) 0.03138(17) 0.0638(6) Uani 0.5 1 d . . P A 2
H51 H 0.8201 0.4566 0.0531 0.077 Uiso 0.5 1 calc R U P A 2
C52 C 0.9883(3) 0.48085(15) 0.08348(17) 0.0616(7) Uani 1 1 d . . . . .
H52 H 0.9815 0.4672 0.1423 0.074 Uiso 1 1 calc R U . A 1
C53 C 1.0934(3) 0.50716(16) 0.05223(17) 0.0600(6) Uani 1 1 d . . . . .
H53 H 1.1581 0.5123 0.0900 0.072 Uiso 1 1 calc R U . . .

loop_
_atom_site_aniso_label
_atom_site_aniso_U_11
_atom_site_aniso_U_22
_atom_site_aniso_U_33
_atom_site_aniso_U_23
_atom_site_aniso_U_13
_atom_site_aniso_U_12
Ni1 0.01948(10) 0.01888(10) 0.03016(11) -0.00044(7) 0.00118(7) 0.00014(7)
N1 0.0215(6) 0.0212(6) 0.0275(6) -0.0012(5) 0.0012(5) -0.0022(5)
C1 0.0216(7) 0.0304(8) 0.0286(8) -0.0026(6) 0.0004(6) -0.0035(6)
C2 0.0251(8) 0.0395(9) 0.0392(9) 0.0006(7) 0.0015(7) -0.0084(7)
C3 0.0355(10) 0.0336(9) 0.0461(11) 0.0047(8) -0.0011(8) -0.0140(7)
C4 0.0346(9) 0.0233(7) 0.0411(10) 0.0005(7) -0.0035(7) -0.0062(7)
C5 0.0270(8) 0.0215(7) 0.0278(8) -0.0009(6) -0.0020(6) -0.0026(6)
C6 0.0293(8) 0.0200(7) 0.0295(8) -0.0003(6) 0.0009(6) 0.0026(6)
C7 0.0247(7) 0.0231(7) 0.0244(7) 0.0004(6) 0.0020(6) 0.0033(6)
C8 0.0270(8) 0.0289(8) 0.0374(9) 0.0024(7) 0.0037(7) 0.0069(6)
C9 0.0212(8) 0.0412(9) 0.0401(10) 0.0050(7) 0.0023(7) 0.0052(7)
C10 0.0221(8) 0.0358(9) 0.0318(8) 0.0020(7) 0.0000(6) -0.0033(6)
C11 0.0224(7) 0.0262(7) 0.0236(7) -0.0002(6) 0.0010(6) -0.0025(6)
N2 0.0211(6) 0.0221(6) 0.0239(6) -0.0002(5) 0.0016(5) 0.0005(5)
C12 0.0214(7) 0.0347(8) 0.0311(8) -0.0051(7) 0.0005(6) 0.0013(6)
O1 0.0215(6) 0.0460(8) 0.0562(9) -0.0071(6) 0.0040(5) 0.0033(5)
O2 0.0233(6) 0.0268(6) 0.0436(7) -0.0015(5) 0.0010(5) 0.0035(4)
C13 0.0266(8) 0.0243(7) 0.0291(8) 0.0002(6) 0.0026(6) -0.0041(6)
O3 0.0264(6) 0.0201(5) 0.0388(6) -0.0006(5) 0.0010(5) -0.0012(4)
O4 0.0348(7) 0.0289(6) 0.0569(9) -0.0064(6) -0.0016(6) -0.0100(5)
C14 0.0412(10) 0.0298(8) 0.0291(8) -0.0032(7) -0.0015(7) 0.0027(7)
O5 0.0396(7) 0.0212(5) 0.0349(6) 0.0005(5) 0.0015(5) 0.0068(5)
C15 0.0425(10) 0.0373(9) 0.0345(9) 0.0108(7) -0.0003(8) 0.0057(8)
N21 0.0286(7) 0.0247(6) 0.0302(7) -0.0014(5) 0.0042(5) -0.0022(5)
C21 0.0382(10) 0.0342(9) 0.0377(10) -0.0054(7) 0.0046(8) 0.0037(7)
C22 0.0526(12) 0.0418(10) 0.0381(10) -0.0109(8) 0.0095(9) 0.0039(9)
C23 0.0478(11) 0.0476(11) 0.0317(9) -0.0053(8) 0.0067(8) -0.0091(9)
C24 0.0382(10) 0.0489(11) 0.0321(9) 0.0039(8) 0.0018(7) -0.0009(8)
C25 0.0343(9) 0.0363(9) 0.0307(9) 0.0007(7) 0.0051(7) 0.0017(7)
N31 0.0313(7) 0.0241(6) 0.0279(7) 0.0021(5) -0.0018(5) 0.0008(5)
C31 0.0349(9) 0.0354(9) 0.0382(10) 0.0024(7) -0.0077(7) -0.0014(7)
C32 0.0553(13) 0.0403(10) 0.0403(11) -0.0031(8) -0.0170(9) 0.0012(9)
C33 0.0639(14) 0.0369(10) 0.0311(9) -0.0023(8) -0.0042(9) 0.0154(9)
C34 0.0477(11) 0.0471(11) 0.0323(9) 0.0048(8) 0.0062(8) 0.0062(9)
C35 0.0350(9) 0.0373(9) 0.0317(9) 0.0039(7) 0.0009(7) -0.0028(7)
N41 0.0749(15) 0.0589(13) 0.0654(14) -0.0072(10) 0.0169(11) -0.0126(11)
C41 0.0634(15) 0.0355(10) 0.0627(14) -0.0026(10) 0.0096(12) -0.0040(10)
C42 0.0527(13) 0.0535(13) 0.0600(14) -0.0069(11) 0.0058(11) -0.0071(11)
C43 0.0560(15) 0.0596(15) 0.097(2) -0.0285(15) -0.0164(14) 0.0179(13)
C44 0.100(2) 0.0316(11) 0.095(2) 0.0116(12) -0.0523(18) -0.0100(13)
C45 0.087(2) 0.0615(16) 0.0535(15) 0.0092(12) -0.0023(14) -0.0205(15)
N51 0.0743(16) 0.0511(12) 0.0662(15) -0.0027(11) 0.0196(13) -0.0152(11)
C51 0.0743(16) 0.0511(12) 0.0662(15) -0.0027(11) 0.0196(13) -0.0152(11)
C52 0.090(2) 0.0452(12) 0.0495(13) 0.0022(10) 0.0161(13) -0.0048(12)
C53 0.0719(17) 0.0549(14) 0.0532(14) -0.0043(11) -0.0005(12) -0.0066(12)

loop_
_atom_type_symbol
_atom_type_description
_atom_type_scat_dispersion_real
_atom_type_scat_dispersion_imag
_atom_type_scat_source
C C 0.0033 0.0016 'International Tables Vol C Tables 4.2.6.8 and 6.1.1.4'
H H 0.0000 0.0000 'International Tables Vol C Tables 4.2.6.8 and 6.1.1.4'
N N 0.0061 0.0033 'International Tables Vol C Tables 4.2.6.8 and 6.1.1.4'
O O 0.0106 0.0060 'International Tables Vol C Tables 4.2.6.8 and 6.1.1.4'
Ni Ni 0.3393 1.1124 'International Tables Vol C Tables 4.2.6.8 and 6.1.1.4'

loop_
_geom_angle_atom_site_label_1
_geom_angle_atom_site_label_2
_geom_angle_atom_site_label_3
_geom_angle
_geom_angle_site_symmetry_1
O2 Ni1 N1 82.01(5) .
O2 Ni1 N2 173.37(5) .
N1 Ni1 N2 91.48(5) .
O2 Ni1 O3 104.15(5) .
N1 Ni1 O3 172.43(5) .
N2 Ni1 O3 82.25(5) .
O2 Ni1 N31 90.85(5) .
N1 Ni1 N31 93.70(5) .
N2 Ni1 N31 90.81(5) .
O3 Ni1 N31 90.64(5) .
O2 Ni1 N21 88.73(5) .
N1 Ni1 N21 91.59(5) .
N2 Ni1 N21 90.22(5) .
O3 Ni1 N21 84.22(5) .
N31 Ni1 N21 174.58(5) .
C5 N1 C1 120.08(13) .
C5 N1 Ni1 128.52(11) .
C1 N1 Ni1 110.96(10) .
N1 C1 C2 121.65(15) .
N1 C1 C12 115.74(14) .
C2 C1 C12 122.57(15) .
C1 C2 C3 118.89(16) .
C4 C3 C2 119.41(16) .
C3 C4 C5 119.34(16) .
N1 C5 C4 120.60(15) .
N1 C5 C6 120.82(13) .
C4 C5 C6 118.09(14) .
O5 C6 C14 103.87(13) .
O5 C6 C5 109.11(13) .
C14 C6 C5 107.07(14) .
O5 C6 C7 108.64(13) .
C14 C6 C7 107.03(13) .
C5 C6 C7 119.94(13) .
N2 C7 C8 120.57(15) .
N2 C7 C6 121.57(13) .
C8 C7 C6 117.59(14) .
C9 C8 C7 119.09(15) .
C8 C9 C10 119.98(15) .
C11 C10 C9 118.32(15) .
N2 C11 C10 121.95(14) .
N2 C11 C13 116.00(13) .
C10 C11 C13 122.03(14) .
C7 N2 C11 120.07(13) .
C7 N2 Ni1 128.86(11) .
C11 N2 Ni1 111.06(10) .
O1 C12 O2 126.41(16) .
O1 C12 C1 117.86(15) .
O2 C12 C1 115.71(14) .
C12 O2 Ni1 114.38(10) .
O4 C13 O3 126.97(15) .
O4 C13 C11 117.80(15) .
O3 C13 C11 115.23(13) .
C13 O3 Ni1 113.60(10) .
C6 O5 C15 115.35(13) .
C25 N21 C21 116.73(16) .
C25 N21 Ni1 123.81(11) .
C21 N21 Ni1 118.73(12) .
N21 C21 C22 122.86(19) .
C23 C22 C21 119.51(18) .
C24 C23 C22 118.30(19) .
C23 C24 C25 118.81(19) .
N21 C25 C24 123.78(17) .
C35 N31 C31 116.79(16) .
C35 N31 Ni1 119.95(12) .
C31 N31 Ni1 122.71(12) .
N31 C31 C32 123.12(19) .
C33 C32 C31 119.14(19) .
C34 C33 C32 118.36(19) .
C33 C34 C35 119.11(19) .
N31 C35 C34 123.41(18) .
C45 N41 C41 115.9(2) .
N41 C41 C42 125.3(2) .
C41 C42 C43 118.1(2) .
C42 C43 C44 117.4(3) .
C45 C44 C43 118.6(2) .
N41 C45 C44 124.7(3) .
C53 N51 C52 118.0(2) 3_765
N51 C52 C53 120.9(2) .
C51 C53 C52 121.1(3) 3_765

loop_
_geom_bond_atom_site_label_1
_geom_bond_atom_site_label_2
_geom_bond_distance
_geom_bond_site_symmetry_2
Ni1 O2 2.0308(12) .
Ni1 N1 2.0322(13) .
Ni1 N2 2.0322(13) .
Ni1 O3 2.0330(11) .
Ni1 N31 2.1422(14) .
Ni1 N21 2.2075(14) .
N1 C5 1.339(2) .
N1 C1 1.351(2) .
C1 C2 1.381(2) .
C1 C12 1.523(2) .
C2 C3 1.383(3) .
C3 C4 1.382(3) .
C4 C5 1.399(2) .
C5 C6 1.541(2) .
C6 O5 1.4188(18) .
C6 C14 1.535(2) .
C6 C7 1.542(2) .
C7 N2 1.3401(19) .
C7 C8 1.399(2) .
C8 C9 1.381(3) .
C9 C10 1.384(3) .
C10 C11 1.380(2) .
C11 N2 1.3511(19) .
C11 C13 1.528(2) .
C12 O1 1.234(2) .
C12 O2 1.273(2) .
C13 O4 1.228(2) .
C13 O3 1.277(2) .
O5 C15 1.432(2) .
N21 C25 1.339(2) .
N21 C21 1.341(2) .
C21 C22 1.389(3) .
C22 C23 1.376(3) .
C23 C24 1.376(3) .
C24 C25 1.386(3) .
N31 C35 1.339(2) .
N31 C31 1.341(2) .
C31 C32 1.385(3) .
C32 C33 1.377(3) .
C33 C34 1.375(3) .
C34 C35 1.381(3) .
N41 C45 1.308(3) .
N41 C41 1.325(3) .
C41 C42 1.360(3) .
C42 C43 1.376(4) .
C43 C44 1.400(5) .
C44 C45 1.359(4) .
N51 C53 1.352(4) 3_765
N51 C52 1.362(4) .
C52 C53 1.369(4) .
C53 C51 1.352(4) 3_765
